data_2012969
loop_
_publ_author_name
'Vasuki, G.'
'Thamotharan, S.'
'Parthasarathi, V.'
'Ramamurthi, K.'
'Dubey, S.'
'Jindal, D. P.'

_publ_section_title
;
 3\b-(1-Allyl-1-pyrrolidinio)-16-(2-pyridylmethylene)androst-5-en-17\b-ol
 bromide hemihydrate
;
_journal_issue 10
_journal_name_full 'Acta Crystallographica Section C'
_journal_page_first o598
_journal_page_last o599
_journal_paper_doi 10.1107/S0108270102013434
_journal_volume 58
_journal_year 2002
_chemical_formula_iupac 'C32 H45 Br N2 O , 0.5H2 O'
_chemical_formula_moiety 'C32 H45 Br N2 O , 0.5H2 O'
_chemical_formula_sum 'C32 H46 Br N2 O1.5'
_chemical_formula_weight 562.61
_chemical_name_systematic
;
3\b-(1-Allyl-1-pyrrolidinio)-16-(2-pyridylmethylene)androst-5-ene-17\b-ol
bromide hemihydrate
;
_space_group_IT_number 5
_symmetry_cell_setting monoclinic
_symmetry_space_group_name_Hall 'C 2y'
_symmetry_space_group_name_H-M 'C 1 2 1'
_atom_sites_solution_hydrogens geom
_atom_sites_solution_primary direct
_atom_sites_solution_secondary difmap
_audit_creation_method SHELXL97
_cell_angle_alpha 90
_cell_angle_beta 106.15(2)
_cell_angle_gamma 90
_cell_formula_units_Z 4
_cell_length_a 21.054(4)
_cell_length_b 9.3083(18)
_cell_length_c 15.551(4)
_cell_measurement_reflns_used 25
_cell_measurement_temperature 293(2)
_cell_measurement_theta_max 15
_cell_measurement_theta_min 10
_cell_volume 2927.4(11)
_computing_cell_refinement 'CAD-4 EXPRESS'
_computing_data_collection 'CAD-4 EXPRESS (Enraf-Nonius, 1994)'
_computing_data_reduction 'MolEN (Fair, 1990)'
_computing_molecular_graphics 'ZORTEP (Zsolnai, 1997)'
_computing_publication_material SHELXL97
_computing_structure_refinement 'SHELXL97 (Sheldrick, 1997)'
_computing_structure_solution 'DIRDIF99 (Beurskens et al., 1999)'
_diffrn_ambient_temperature 293(2)
_diffrn_measurement_device_type 'Enraf-Nonius CAD-4'
_diffrn_measurement_method \w/2\q
_diffrn_radiation_monochromator graphite
_diffrn_radiation_source 'fine-focus sealed tube'
_diffrn_radiation_type 'Mo K\a'
_diffrn_radiation_wavelength 0.71073
_diffrn_reflns_av_R_equivalents 0.013
_diffrn_reflns_av_sigmaI/netI 0.031
_diffrn_reflns_limit_h_max 24
_diffrn_reflns_limit_h_min 0
_diffrn_reflns_limit_k_max 11
_diffrn_reflns_limit_k_min 0
_diffrn_reflns_limit_l_max 17
_diffrn_reflns_limit_l_min -18
_diffrn_reflns_number 2835
_diffrn_reflns_theta_full 25.00
_diffrn_reflns_theta_max 25.00
_diffrn_reflns_theta_min 2.01
_diffrn_standards_decay_% 0
_diffrn_standards_interval_time 120
_diffrn_standards_number 2
_exptl_absorpt_coefficient_mu 1.433
_exptl_absorpt_correction_T_max 0.793
_exptl_absorpt_correction_T_min 0.763
_exptl_absorpt_correction_type '\y scan'
_exptl_absorpt_process_details '(North et al., 1968)'
_exptl_crystal_colour white
_exptl_crystal_density_diffrn 1.277
_exptl_crystal_density_meas ?
_exptl_crystal_density_method 'not measured'
_exptl_crystal_description plate
_exptl_crystal_F_000 1196
_exptl_crystal_size_max 0.20
_exptl_crystal_size_mid 0.17
_exptl_crystal_size_min 0.17
_refine_diff_density_max 0.29
_refine_diff_density_min -0.23
_refine_ls_abs_structure_details 'Flack (1983) How many Friedels?'
_refine_ls_abs_structure_Flack -0.002(12)
_refine_ls_extinction_method none
_refine_ls_goodness_of_fit_ref 1.075
_refine_ls_hydrogen_treatment mixed
_refine_ls_matrix_type full
_refine_ls_number_parameters 336
_refine_ls_number_reflns 2751
_refine_ls_number_restraints 4
_refine_ls_restrained_S_all 1.075
_refine_ls_R_factor_all 0.062
_refine_ls_R_factor_gt 0.034
_refine_ls_shift/su_max <0.001
_refine_ls_shift/su_mean 0.000
_refine_ls_structure_factor_coef Fsqd
_refine_ls_weighting_details ' w = 1/[\s^2^(Fo^2^)+(0.0413P)^2^+2.1207P] where P=(Fo^2^+2Fc^2^)/3'
_refine_ls_weighting_scheme calc
_refine_ls_wR_factor_gt 0.072
_refine_ls_wR_factor_ref 0.089
_reflns_number_gt 2100
_reflns_number_total 2751
_reflns_threshold_expression I>2\s(I)
_cod_data_source_file de1189.cif
_cod_data_source_block I
_cod_depositor_comments
;
The following automatic conversions were performed:

'_exptl_crystal_density_meas' value 'not measured' was changed to '?'
- the value is perceived as not measured.

Automatic conversion script
Id: cif_fix_values 3008 2015-01-20 13:52:24Z robertas 
;
_cod_original_sg_symbol_H-M 'C 2'
_cod_database_code 2012969
_cod_database_fobs_code 2012969

loop_
_symmetry_equiv_pos_as_xyz
'x, y, z'
'-x, y, -z'
'x+1/2, y+1/2, z'
'-x+1/2, y+1/2, -z'

loop_
_atom_site_label
_atom_site_fract_x
_atom_site_fract_y
_atom_site_fract_z
_atom_site_U_iso_or_equiv
_atom_site_adp_type
_atom_site_calc_flag
_atom_site_refinement_flags
_atom_site_occupancy
_atom_site_disorder_assembly
_atom_site_disorder_group
_atom_site_type_symbol
C1 0.0921(2) 0.2900(6) 0.6058(3) 0.0429(11) Uani d . 1 . . C
H1A 0.0506 0.2931 0.5590 0.051 Uiso calc R 1 . . H
H1B 0.1090 0.1926 0.6084 0.051 Uiso calc R 1 . . H
C2 0.0791(2) 0.3259(6) 0.6955(3) 0.0473(12) Uani d . 1 . . C
H2A 0.0616 0.4227 0.6939 0.057 Uiso calc R 1 . . H
H2B 0.0468 0.2598 0.7070 0.057 Uiso calc R 1 . . H
C3 0.1437(2) 0.3138(5) 0.7689(3) 0.0396(11) Uani d . 1 . . C
H3 0.1620 0.2182 0.7643 0.048 Uiso calc R 1 . . H
C4 0.1926(2) 0.4242(5) 0.7512(3) 0.0428(11) Uani d . 1 . . C
H4A 0.1755 0.5202 0.7542 0.051 Uiso calc R 1 . . H
H4B 0.2344 0.4160 0.7971 0.051 Uiso calc R 1 . . H
C5 0.2036(2) 0.4006(5) 0.6603(3) 0.0364(10) Uani d . 1 . . C
C6 0.2648(2) 0.3911(5) 0.6524(3) 0.0402(11) Uani d . 1 . . C
H6 0.2996 0.3947 0.7045 0.048 Uiso calc R 1 . . H
C7 0.2816(2) 0.3752(6) 0.5656(3) 0.0430(12) Uani d . 1 . . C
H7A 0.2990 0.2794 0.5625 0.052 Uiso calc R 1 . . H
H7B 0.3161 0.4433 0.5641 0.052 Uiso calc R 1 . . H
C8 0.22291(19) 0.3993(5) 0.4840(3) 0.0351(10) Uani d . 1 . . C
H8 0.2149 0.5027 0.4755 0.042 Uiso calc R 1 . . H
C9 0.16032(19) 0.3267(5) 0.4986(2) 0.0371(10) Uani d . 1 . . C
H9 0.1725 0.2265 0.5143 0.045 Uiso calc R 1 . . H
C10 0.1417(2) 0.3925(5) 0.5803(3) 0.0374(11) Uani d . 1 . . C
C11 0.1027(2) 0.3219(7) 0.4127(3) 0.0494(12) Uani d . 1 . . C
H11A 0.0682 0.2607 0.4227 0.059 Uiso calc R 1 . . H
H11B 0.0846 0.4179 0.4000 0.059 Uiso calc R 1 . . H
C12 0.1221(2) 0.2667(6) 0.3309(3) 0.0474(12) Uani d . 1 . . C
H12A 0.1343 0.1661 0.3395 0.057 Uiso calc R 1 . . H
H12B 0.0844 0.2741 0.2784 0.057 Uiso calc R 1 . . H
C13 0.1795(2) 0.3512(5) 0.3154(3) 0.0382(10) Uani d . 1 . . C
C14 0.23666(19) 0.3374(5) 0.4013(3) 0.0356(10) Uani d . 1 . . C
H14 0.2432 0.2341 0.4124 0.043 Uiso calc R 1 . . H
C15 0.2974(2) 0.3899(6) 0.3737(3) 0.0439(11) Uani d . 1 . . C
H15A 0.3012 0.4937 0.3778 0.053 Uiso calc R 1 . . H
H15B 0.3377 0.3471 0.4110 0.053 Uiso calc R 1 . . H
C16 0.2833(2) 0.3397(5) 0.2775(3) 0.0442(11) Uani d . 1 . . C
C17 0.2121(2) 0.2845(5) 0.2485(3) 0.0449(11) Uani d . 1 . . C
H17 0.2135 0.1803 0.2578 0.054 Uiso calc R 1 . . H
C18 0.1600(2) 0.5075(8) 0.2884(3) 0.0514(11) Uani d . 1 . . C
H18A 0.1975 0.5576 0.2793 0.077 Uiso calc R 1 . . H
H18B 0.1459 0.5538 0.3350 0.077 Uiso calc R 1 . . H
H18C 0.1246 0.5086 0.2339 0.077 Uiso calc R 1 . . H
C19 0.1117(2) 0.5415(6) 0.5600(3) 0.0529(15) Uani d . 1 . . C
H19A 0.0728 0.5362 0.5101 0.079 Uiso calc R 1 . . H
H19B 0.1432 0.6048 0.5456 0.079 Uiso calc R 1 . . H
H19C 0.1001 0.5776 0.6114 0.079 Uiso calc R 1 . . H
C20 0.3233(2) 0.3344(6) 0.2254(3) 0.0478(12) Uani d . 1 . . C
H20 0.3038 0.3063 0.1666 0.057 Uiso calc R 1 . . H
C21 0.3940(3) 0.3666(5) 0.2477(3) 0.0523(13) Uani d . 1 . . C
C22 0.4291(3) 0.3459(7) 0.1857(4) 0.0692(16) Uani d . 1 . . C
H22 0.4070 0.3171 0.1279 0.083 Uiso calc R 1 . . H
C23 0.4967(3) 0.3676(8) 0.2089(6) 0.091(2) Uani d . 1 . . C
H23 0.5207 0.3524 0.1677 0.109 Uiso calc R 1 . . H
C24 0.5270(3) 0.4116(9) 0.2930(6) 0.095(2) Uani d . 1 . . C
H24 0.5725 0.4262 0.3111 0.114 Uiso calc R 1 . . H
C25 0.4900(3) 0.4344(9) 0.3514(5) 0.095(2) Uani d . 1 . . C
H25 0.5116 0.4650 0.4090 0.114 Uiso calc R 1 . . H
N26 0.4249(2) 0.4155(6) 0.3305(3) 0.0713(14) Uani d . 1 . . N
O27 0.17983(18) 0.3102(4) 0.1567(2) 0.0548(9) Uani d D 1 . . O
H27 0.167(3) 0.231(3) 0.138(3) 0.060 Uiso d D 1 . . H
N28 0.13579(18) 0.3287(5) 0.8641(2) 0.0409(9) Uani d . 1 . . N
C29 0.0840(3) 0.2230(7) 0.8782(3) 0.0566(14) Uani d . 1 . . C
H29A 0.0678 0.1623 0.8260 0.068 Uiso calc R 1 . . H
H29B 0.1025 0.1625 0.9299 0.068 Uiso calc R 1 . . H
C30 0.0292(3) 0.3158(9) 0.8929(4) 0.082(2) Uani d . 1 . . C
H30A -0.0030 0.3379 0.8365 0.098 Uiso calc R 1 . . H
H30B 0.0070 0.2683 0.9320 0.098 Uiso calc R 1 . . H
C31 0.0632(3) 0.4480(8) 0.9354(4) 0.084(2) Uani d . 1 . . C
H31A 0.0858 0.4320 0.9981 0.101 Uiso calc R 1 . . H
H31B 0.0322 0.5268 0.9304 0.101 Uiso calc R 1 . . H
C32 0.1118(2) 0.4776(7) 0.8822(3) 0.0526(14) Uani d . 1 . . C
H32A 0.1483 0.5360 0.9164 0.063 Uiso calc R 1 . . H
H32B 0.0905 0.5266 0.8266 0.063 Uiso calc R 1 . . H
C33 0.2020(2) 0.3001(6) 0.9335(3) 0.0471(12) Uani d . 1 . . C
H33A 0.2333 0.3736 0.9281 0.057 Uiso calc R 1 . . H
H33B 0.1960 0.3073 0.9929 0.057 Uiso calc R 1 . . H
C34 0.2299(3) 0.1567(6) 0.9232(3) 0.0553(13) Uani d . 1 . . C
H34 0.2053 0.0755 0.9278 0.066 Uiso calc R 1 . . H
C35 0.2872(3) 0.1390(7) 0.9080(3) 0.0629(15) Uani d . 1 . . C
H35A 0.3127 0.2185 0.9031 0.076 Uiso calc R 1 . . H
H35B 0.3025 0.0469 0.9020 0.076 Uiso calc R 1 . . H
Br 0.12664(3) -0.00156(7) 0.08584(3) 0.0677(2) Uani d . 1 . . Br
O1W 0.5000 0.2660(8) 0.0000 0.104(2) Uani d SD 1 . . O
H1W 0.5354(9) 0.319(4) 0.021(5) 0.115 Uiso d D 1 . . H

loop_
_atom_site_aniso_label
_atom_site_aniso_U_11
_atom_site_aniso_U_22
_atom_site_aniso_U_33
_atom_site_aniso_U_12
_atom_site_aniso_U_13
_atom_site_aniso_U_23
C1 0.032(2) 0.063(3) 0.033(2) -0.009(2) 0.0085(18) 0.003(2)
C2 0.041(3) 0.064(3) 0.038(2) -0.007(3) 0.014(2) 0.005(2)
C3 0.046(2) 0.046(3) 0.029(2) -0.001(2) 0.0134(19) -0.001(2)
C4 0.042(3) 0.052(3) 0.032(2) -0.010(2) 0.008(2) -0.006(2)
C5 0.039(2) 0.043(3) 0.025(2) -0.003(2) 0.0048(18) 0.000(2)
C6 0.035(2) 0.054(3) 0.030(2) -0.003(2) 0.0057(18) -0.004(2)
C7 0.034(2) 0.057(3) 0.037(2) -0.003(2) 0.0087(19) -0.002(2)
C8 0.033(2) 0.039(2) 0.035(2) -0.006(2) 0.0118(19) 0.000(2)
C9 0.033(2) 0.046(3) 0.029(2) -0.003(2) 0.0040(17) 0.005(2)
C10 0.036(2) 0.045(3) 0.032(2) -0.002(2) 0.0106(19) 0.000(2)
C11 0.036(2) 0.077(4) 0.035(2) -0.009(3) 0.0093(19) 0.001(3)
C12 0.037(2) 0.071(3) 0.030(2) -0.011(2) 0.0022(18) 0.000(2)
C13 0.037(2) 0.045(3) 0.033(2) -0.007(2) 0.0103(19) -0.002(2)
C14 0.034(2) 0.041(2) 0.030(2) -0.008(2) 0.0068(18) 0.001(2)
C15 0.044(3) 0.052(3) 0.039(2) -0.009(2) 0.017(2) -0.005(2)
C16 0.052(3) 0.039(3) 0.046(3) -0.006(2) 0.020(2) 0.006(2)
C17 0.058(3) 0.044(3) 0.033(2) -0.007(2) 0.011(2) 0.002(2)
C18 0.061(3) 0.055(3) 0.039(2) 0.003(4) 0.0148(19) 0.007(3)
C19 0.051(3) 0.063(5) 0.046(2) 0.007(3) 0.014(2) 0.009(2)
C20 0.063(3) 0.044(3) 0.042(3) -0.005(3) 0.023(2) -0.002(2)
C21 0.065(3) 0.041(3) 0.060(3) -0.009(3) 0.034(3) -0.003(2)
C22 0.089(4) 0.062(4) 0.072(4) -0.010(3) 0.050(3) -0.010(3)
C23 0.078(4) 0.090(5) 0.132(6) -0.018(4) 0.074(5) -0.018(5)
C24 0.060(4) 0.100(6) 0.137(6) -0.022(4) 0.045(4) -0.029(5)
C25 0.059(4) 0.126(7) 0.112(5) -0.030(4) 0.042(4) -0.027(5)
N26 0.058(3) 0.087(4) 0.076(3) -0.017(3) 0.031(3) -0.018(3)
O27 0.074(2) 0.059(2) 0.0288(16) -0.015(2) 0.0103(16) 0.0005(16)
N28 0.048(2) 0.046(2) 0.0326(18) 0.0011(19) 0.0171(16) -0.0004(18)
C29 0.072(4) 0.069(4) 0.034(2) -0.017(3) 0.024(2) 0.006(3)
C30 0.050(3) 0.130(6) 0.074(4) -0.010(4) 0.033(3) -0.022(4)
C31 0.074(4) 0.111(6) 0.080(4) 0.006(4) 0.040(3) -0.019(4)
C32 0.059(3) 0.053(4) 0.049(2) 0.009(3) 0.020(2) -0.006(3)
C33 0.056(3) 0.056(3) 0.030(2) 0.000(3) 0.012(2) 0.002(2)
C34 0.066(3) 0.051(3) 0.043(3) 0.003(3) 0.008(2) 0.009(2)
C35 0.080(4) 0.057(4) 0.054(3) 0.014(3) 0.022(3) 0.005(3)
Br 0.0699(3) 0.0681(3) 0.0571(3) -0.0114(4) 0.0044(2) 0.0042(4)
O1W 0.108(5) 0.079(5) 0.118(6) 0.000 0.020(5) 0.000

loop_
_atom_type_symbol
_atom_type_description
_atom_type_scat_dispersion_real
_atom_type_scat_dispersion_imag
_atom_type_scat_source
C C 0.0033 0.0016 'International Tables Vol C Tables 4.2.6.8 and 6.1.1.4'
H H 0.0000 0.0000 'International Tables Vol C Tables 4.2.6.8 and 6.1.1.4'
N N 0.0061 0.0033 'International Tables Vol C Tables 4.2.6.8 and 6.1.1.4'
O O 0.0106 0.0060 'International Tables Vol C Tables 4.2.6.8 and 6.1.1.4'
Br Br -0.3740 2.4560 'International Tables Vol C Tables 4.2.6.8 and 6.1.1.4'

loop_
_geom_angle_atom_site_label_1
_geom_angle_atom_site_label_2
_geom_angle_atom_site_label_3
_geom_angle
C2 C1 C10 113.8(4)
C2 C1 H1A 108.8
C10 C1 H1A 108.8
C2 C1 H1B 108.8
C10 C1 H1B 108.8
H1A C1 H1B 107.7
C3 C2 C1 108.5(4)
C3 C2 H2A 110.0
C1 C2 H2A 110.0
C3 C2 H2B 110.0
C1 C2 H2B 110.0
H2A C2 H2B 108.4
C2 C3 C4 108.8(4)
C2 C3 N28 113.6(3)
C4 C3 N28 111.7(4)
C2 C3 H3 107.5
C4 C3 H3 107.5
N28 C3 H3 107.5
C5 C4 C3 110.8(4)
C5 C4 H4A 109.5
C3 C4 H4A 109.5
C5 C4 H4B 109.5
C3 C4 H4B 109.5
H4A C4 H4B 108.1
C6 C5 C4 120.1(4)
C6 C5 C10 123.3(4)
C4 C5 C10 116.7(4)
C5 C6 C7 124.7(4)
C5 C6 H6 117.7
C7 C6 H6 117.7
C6 C7 C8 113.4(3)
C6 C7 H7A 108.9
C8 C7 H7A 108.9
C6 C7 H7B 108.9
C8 C7 H7B 108.9
H7A C7 H7B 107.7
C14 C8 C7 110.5(3)
C14 C8 C9 109.3(3)
C7 C8 C9 109.8(3)
C14 C8 H8 109.1
C7 C8 H8 109.1
C9 C8 H8 109.1
C11 C9 C8 112.5(3)
C11 C9 C10 113.9(3)
C8 C9 C10 111.4(4)
C11 C9 H9 106.1
C8 C9 H9 106.1
C10 C9 H9 106.1
C19 C10 C5 109.6(4)
C19 C10 C1 110.2(4)
C5 C10 C1 107.8(3)
C19 C10 C9 111.9(4)
C5 C10 C9 109.3(3)
C1 C10 C9 107.9(4)
C12 C11 C9 113.9(4)
C12 C11 H11A 108.8
C9 C11 H11A 108.8
C12 C11 H11B 108.8
C9 C11 H11B 108.8
H11A C11 H11B 107.7
C13 C12 C11 111.5(4)
C13 C12 H12A 109.3
C11 C12 H12A 109.3
C13 C12 H12B 109.3
C11 C12 H12B 109.3
H12A C12 H12B 108.0
C12 C13 C17 115.2(4)
C12 C13 C14 106.6(3)
C17 C13 C14 99.5(3)
C12 C13 C18 111.8(4)
C17 C13 C18 109.5(4)
C14 C13 C18 113.7(4)
C8 C14 C13 114.8(3)
C8 C14 C15 119.2(4)
C13 C14 C15 104.1(3)
C8 C14 H14 105.9
C13 C14 H14 105.9
C15 C14 H14 105.9
C16 C15 C14 103.1(3)
C16 C15 H15A 111.1
C14 C15 H15A 111.1
C16 C15 H15B 111.1
C14 C15 H15B 111.1
H15A C15 H15B 109.1
C20 C16 C15 129.3(4)
C20 C16 C17 123.1(4)
C15 C16 C17 107.6(4)
O27 C17 C16 113.3(4)
O27 C17 C13 115.8(4)
C16 C17 C13 104.6(4)
O27 C17 H17 107.6
C16 C17 H17 107.6
C13 C17 H17 107.6
C13 C18 H18A 109.5
C13 C18 H18B 109.5
H18A C18 H18B 109.5
C13 C18 H18C 109.5
H18A C18 H18C 109.5
H18B C18 H18C 109.5
C10 C19 H19A 109.5
C10 C19 H19B 109.5
H19A C19 H19B 109.5
C10 C19 H19C 109.5
H19A C19 H19C 109.5
H19B C19 H19C 109.5
C16 C20 C21 128.8(5)
C16 C20 H20 115.6
C21 C20 H20 115.6
N26 C21 C22 120.2(5)
N26 C21 C20 118.9(4)
C22 C21 C20 120.8(5)
C21 C22 C23 120.6(6)
C21 C22 H22 119.7
C23 C22 H22 119.7
C24 C23 C22 118.0(6)
C24 C23 H23 121.0
C22 C23 H23 121.0
C23 C24 C25 119.3(6)
C23 C24 H24 120.4
C25 C24 H24 120.4
N26 C25 C24 123.8(7)
N26 C25 H25 118.1
C24 C25 H25 118.1
C25 N26 C21 117.9(5)
C17 O27 H27 104(4)
C32 N28 C29 105.8(4)
C32 N28 C33 108.1(4)
C29 N28 C33 109.5(4)
C32 N28 C3 112.8(4)
C29 N28 C3 110.6(4)
C33 N28 C3 109.9(3)
C30 C29 N28 105.0(5)
C30 C29 H29A 110.7
N28 C29 H29A 110.7
C30 C29 H29B 110.7
N28 C29 H29B 110.7
H29A C29 H29B 108.8
C31 C30 C29 104.4(5)
C31 C30 H30A 110.9
C29 C30 H30A 110.9
C31 C30 H30B 110.9
C29 C30 H30B 110.9
H30A C30 H30B 108.9
C30 C31 C32 103.0(5)
C30 C31 H31A 111.2
C32 C31 H31A 111.2
C30 C31 H31B 111.2
C32 C31 H31B 111.2
H31A C31 H31B 109.1
C31 C32 N28 104.2(5)
C31 C32 H32A 110.9
N28 C32 H32A 110.9
C31 C32 H32B 110.9
N28 C32 H32B 110.9
H32A C32 H32B 108.9
C34 C33 N28 113.0(4)
C34 C33 H33A 109.0
N28 C33 H33A 109.0
C34 C33 H33B 109.0
N28 C33 H33B 109.0
H33A C33 H33B 107.8
C35 C34 C33 123.2(5)
C35 C34 H34 118.4
C33 C34 H34 118.4
C34 C35 H35A 120.0
C34 C35 H35B 120.0
H35A C35 H35B 120.0

loop_
_geom_bond_atom_site_label_1
_geom_bond_atom_site_label_2
_geom_bond_site_symmetry_2
_geom_bond_distance
_geom_bond_publ_flag
C1 C2 . 1.532(6) ?
C1 C10 . 1.544(6) ?
C1 H1A . 0.9700 ?
C1 H1B . 0.9700 ?
C2 C3 . 1.518(6) ?
C2 H2A . 0.9700 ?
C2 H2B . 0.9700 ?
C3 C4 . 1.531(6) ?
C3 N28 . 1.543(5) ?
C3 H3 . 0.9800 ?
C4 C5 . 1.511(6) ?
C4 H4A . 0.9700 ?
C4 H4B . 0.9700 ?
C5 C6 . 1.331(6) ?
C5 C10 . 1.533(6) ?
C6 C7 . 1.494(6) ?
C6 H6 . 0.9300 ?
C7 C8 . 1.522(6) ?
C7 H7A . 0.9700 ?
C7 H7B . 0.9700 ?
C8 C14 . 1.510(6) ?
C8 C9 . 1.553(6) ?
C8 H8 . 0.9800 ?
C9 C11 . 1.535(5) ?
C9 C10 . 1.557(6) ?
C9 H9 . 0.9800 ?
C10 C19 . 1.520(7) ?
C11 C12 . 1.528(6) ?
C11 H11A . 0.9700 ?
C11 H11B . 0.9700 ?
C12 C13 . 1.516(6) ?
C12 H12A . 0.9700 ?
C12 H12B . 0.9700 ?
C13 C17 . 1.530(6) ?
C13 C14 . 1.534(5) ?
C13 C18 . 1.537(9) ?
C14 C15 . 1.537(6) ?
C14 H14 . 0.9800 ?
C15 C16 . 1.516(6) ?
C15 H15A . 0.9700 ?
C15 H15B . 0.9700 ?
C16 C20 . 1.321(6) ?
C16 C17 . 1.529(6) ?
C17 O27 . 1.420(5) ?
C17 H17 . 0.9800 ?
C18 H18A . 0.9600 ?
C18 H18B . 0.9600 ?
C18 H18C . 0.9600 ?
C19 H19A . 0.9600 ?
C19 H19B . 0.9600 ?
C19 H19C . 0.9600 ?
C20 C21 . 1.463(7) ?
C20 H20 . 0.9300 ?
C21 N26 . 1.351(7) ?
C21 C22 . 1.381(7) ?
C22 C23 . 1.384(8) ?
C22 H22 . 0.9300 ?
C23 C24 . 1.349(10) ?
C23 H23 . 0.9300 ?
C24 C25 . 1.367(9) ?
C24 H24 . 0.9300 ?
C25 N26 . 1.329(7) ?
C25 H25 . 0.9300 ?
O27 H27 . 0.81(2) ?
N28 C32 . 1.528(7) ?
N28 C29 . 1.529(7) ?
N28 C33 . 1.530(6) ?
C29 C30 . 1.510(8) ?
C29 H29A . 0.9700 ?
C29 H29B . 0.9700 ?
C30 C31 . 1.483(10) ?
C30 H30A . 0.9700 ?
C30 H30B . 0.9700 ?
C31 C32 . 1.510(8) ?
C31 H31A . 0.9700 ?
C31 H31B . 0.9700 ?
C32 H32A . 0.9700 ?
C32 H32B . 0.9700 ?
C33 C34 . 1.486(8) ?
C33 H33A . 0.9700 ?
C33 H33B . 0.9700 ?
C34 C35 . 1.301(7) ?
C34 H34 . 0.9300 ?
C35 H35A . 0.9300 ?
C35 H35B . 0.9300 ?
O1W H1W . 0.88(2) ?

loop_
_geom_hbond_atom_site_label_D
_geom_hbond_atom_site_label_H
_geom_hbond_atom_site_label_A
_geom_hbond_site_symmetry_A
_geom_hbond_distance_DH
_geom_hbond_distance_HA
_geom_hbond_distance_DA
_geom_hbond_angle_DHA
_geom_hbond_publ_flag
O27 H27 Br . 0.81(3) 2.38(3) 3.194(4) 178(6) yes
O1W H1W Br 3_555 0.88(4) 2.53(4) 3.405(5) 172(3) yes

loop_
_geom_torsion_atom_site_label_1
_geom_torsion_atom_site_label_2
_geom_torsion_atom_site_label_3
_geom_torsion_atom_site_label_4
_geom_torsion
C10 C1 C2 C3 -61.2(6)
C1 C2 C3 C4 62.2(5)
C1 C2 C3 N28 -172.7(4)
C2 C3 C4 C5 -58.0(5)
N28 C3 C4 C5 175.7(4)
C3 C4 C5 C6 -129.1(5)
C3 C4 C5 C10 52.4(6)
C4 C5 C6 C7 -176.9(5)
C10 C5 C6 C7 1.6(8)
C5 C6 C7 C8 11.1(7)
C6 C7 C8 C14 -162.1(4)
C6 C7 C8 C9 -41.5(6)
C14 C8 C9 C11 -47.7(5)
C7 C8 C9 C11 -169.1(4)
C14 C8 C9 C10 -177.0(4)
C7 C8 C9 C10 61.6(5)
C6 C5 C10 C19 -105.8(5)
C4 C5 C10 C19 72.7(5)
C6 C5 C10 C1 134.2(5)
C4 C5 C10 C1 -47.3(6)
C6 C5 C10 C9 17.2(6)
C4 C5 C10 C9 -164.3(4)
C2 C1 C10 C19 -68.2(5)
C2 C1 C10 C5 51.3(5)
C2 C1 C10 C9 169.3(4)
C11 C9 C10 C19 -54.8(5)
C8 C9 C10 C19 73.6(4)
C11 C9 C10 C5 -176.4(4)
C8 C9 C10 C5 -48.0(5)
C11 C9 C10 C1 66.6(5)
C8 C9 C10 C1 -164.9(4)
C8 C9 C11 C12 48.2(6)
C10 C9 C11 C12 176.1(4)
C9 C11 C12 C13 -54.3(6)
C11 C12 C13 C17 167.3(4)
C11 C12 C13 C14 57.9(5)
C11 C12 C13 C18 -66.9(5)
C7 C8 C14 C13 177.9(4)
C9 C8 C14 C13 57.0(5)
C7 C8 C14 C15 -57.7(5)
C9 C8 C14 C15 -178.6(4)
C12 C13 C14 C8 -62.1(5)
C17 C13 C14 C8 177.8(4)
C18 C13 C14 C8 61.5(5)
C12 C13 C14 C15 165.9(4)
C17 C13 C14 C15 45.8(4)
C18 C13 C14 C15 -70.5(5)
C8 C14 C15 C16 -163.9(4)
C13 C14 C15 C16 -34.5(5)
C14 C15 C16 C20 -167.6(5)
C14 C15 C16 C17 9.3(5)
C20 C16 C17 O27 -36.6(7)
C15 C16 C17 O27 146.3(4)
C20 C16 C17 C13 -163.7(5)
C15 C16 C17 C13 19.2(5)
C12 C13 C17 O27 81.6(5)
C14 C13 C17 O27 -164.9(4)
C18 C13 C17 O27 -45.4(5)
C12 C13 C17 C16 -152.9(4)
C14 C13 C17 C16 -39.3(4)
C18 C13 C17 C16 80.1(4)
C15 C16 C20 C21 4.5(10)
C17 C16 C20 C21 -171.9(5)
C16 C20 C21 N26 -3.6(9)
C16 C20 C21 C22 175.7(6)
N26 C21 C22 C23 3.5(9)
C20 C21 C22 C23 -175.8(6)
C21 C22 C23 C24 -1.0(11)
C22 C23 C24 C25 -0.8(12)
C23 C24 C25 N26 0.2(13)
C24 C25 N26 C21 2.2(11)
C22 C21 N26 C25 -3.9(9)
C20 C21 N26 C25 175.3(6)
C2 C3 N28 C32 -64.9(5)
C4 C3 N28 C32 58.6(5)
C2 C3 N28 C29 53.4(6)
C4 C3 N28 C29 176.9(4)
C2 C3 N28 C33 174.3(4)
C4 C3 N28 C33 -62.1(5)
C32 N28 C29 C30 6.4(5)
C33 N28 C29 C30 122.7(4)
C3 N28 C29 C30 -116.1(4)
N28 C29 C30 C31 -30.1(6)
C29 C30 C31 C32 42.3(7)
C30 C31 C32 N28 -37.8(6)
C29 N28 C32 C31 19.1(5)
C33 N28 C32 C31 -98.1(5)
C3 N28 C32 C31 140.1(4)
C32 N28 C33 C34 179.3(4)
C29 N28 C33 C34 64.5(5)
C3 N28 C33 C34 -57.2(5)
N28 C33 C34 C35 120.3(5)
C13 C17 O27 H27 -113(4)
C16 C17 O27 H27 126(4)
C15 C16 C17 H17 -95.0
C20 C16 C17 H17 82.1
C17 C16 C20 H20 8.1
C22 C21 C20 H20 -4.3
C15 C16 C20 H20 -175.5
N26 C21 C20 H20 176.4
C18 C13 C14 H14 178.0
H9 C9 C8 H8 -172.9
C19 C10 C13 C18 7.5(4)

loop_
_cod_related_entry_id
_cod_related_entry_database
_cod_related_entry_code
1 ChemSpider 21181731
